data_2210893
loop_
_publ_author_name
'Christian Peifer'
'Mohammed Abadleh'
'Schollmeyer, Dieter'
'Stefan Laufer'

_publ_section_title
;
 3,4-Bis(4-fluorophenyl)-1,2,5-oxadiazole 2-oxide
;
_journal_coeditor_code BT2192
_journal_issue 11
_journal_name_full 'Acta Crystallographica Section E'
_journal_page_first o4827
_journal_page_last o4828
_journal_paper_doi 10.1107/S1600536806040049
_journal_volume 62
_journal_year 2006
_chemical_formula_iupac 'C14 H8 F2 N2 O2'
_chemical_formula_moiety 'C14 H8 F2 N2 O2'
_chemical_formula_sum 'C14 H8 F2 N2 O2'
_chemical_formula_weight 274.22
_chemical_melting_point 118
_chemical_name_common '3,4-bis(4-fluorophenyl)-1,2,5-oxadiazole 2-oxide'
_chemical_name_systematic ?
_space_group_IT_number 14
_symmetry_cell_setting monoclinic
_symmetry_space_group_name_Hall '-P 2ybc'
_symmetry_space_group_name_H-M 'P 1 21/c 1'
_atom_sites_solution_hydrogens geom
_atom_sites_solution_primary direct
_atom_sites_solution_secondary difmap
_audit_creation_method SHELXL-97
_cell_angle_alpha 90.00
_cell_angle_beta 111.251(10)
_cell_angle_gamma 90.00
_cell_formula_units_Z 8
_cell_length_a 17.797(2)
_cell_length_b 10.3032(7)
_cell_length_c 14.2799(14)
_cell_measurement_reflns_used 25
_cell_measurement_temperature 193(2)
_cell_measurement_theta_max 46
_cell_measurement_theta_min 30
_cell_volume 2440.4(4)
_computing_cell_refinement 'CAD-4 Software'
_computing_data_collection 'CAD-4 Software (Enraf--Nonius 1989)'
_computing_data_reduction 'Corinc (Dr\"ager & Gattow, 1971)'
_computing_molecular_graphics 'Platon (Spek, 2005)'
_computing_publication_material SHELXL97
_computing_structure_refinement 'SHELXL97 (Sheldrick, 1997)'
_computing_structure_solution 'SIR92 (Altomare <i>et al.</i>,  1994)'
_diffrn_ambient_temperature 193(2)
_diffrn_measured_fraction_theta_full 0.997
_diffrn_measured_fraction_theta_max 0.997
_diffrn_measurement_device '\k-geometry diffractometer'
_diffrn_measurement_device_type 'CAD-4 Enraf--Nonius'
_diffrn_measurement_method \w/2\q
_diffrn_radiation_monochromator graphite
_diffrn_radiation_type CuK\a
_diffrn_radiation_wavelength 1.54178
_diffrn_reflns_av_R_equivalents 0.1176
_diffrn_reflns_av_sigmaI/netI 0.0431
_diffrn_reflns_limit_h_max 21
_diffrn_reflns_limit_h_min 0
_diffrn_reflns_limit_k_max 12
_diffrn_reflns_limit_k_min 0
_diffrn_reflns_limit_l_max 16
_diffrn_reflns_limit_l_min -17
_diffrn_reflns_number 4791
_diffrn_reflns_theta_full 70.16
_diffrn_reflns_theta_max 70.16
_diffrn_reflns_theta_min 2.66
_diffrn_standards_decay_% 5
_diffrn_standards_interval_time 60
_diffrn_standards_number 3
_exptl_absorpt_coefficient_mu 1.054
_exptl_absorpt_correction_type none
_exptl_crystal_colour 'light yellow'
_exptl_crystal_density_diffrn 1.493
_exptl_crystal_density_method 'not measured'
_exptl_crystal_description block
_exptl_crystal_F_000 1120
_exptl_crystal_size_max 0.40
_exptl_crystal_size_mid 0.20
_exptl_crystal_size_min 0.10
_refine_diff_density_max 0.562
_refine_diff_density_min -0.385
_refine_ls_extinction_method none
_refine_ls_goodness_of_fit_ref 1.019
_refine_ls_hydrogen_treatment constr
_refine_ls_matrix_type full
_refine_ls_number_parameters 371
_refine_ls_number_reflns 4637
_refine_ls_number_restraints 0
_refine_ls_restrained_S_all 1.019
_refine_ls_R_factor_all 0.1057
_refine_ls_R_factor_gt 0.0738
_refine_ls_shift/su_max 0.000
_refine_ls_shift/su_mean 0.000
_refine_ls_structure_factor_coef Fsqd
_refine_ls_weighting_details 'calc w=1/[\s^2^(Fo^2^)+(0.1284P)^2^+1.3775P] where P=(Fo^2^+2Fc^2^)/3'
_refine_ls_weighting_scheme calc
_refine_ls_wR_factor_obs 0.2025
_refine_ls_wR_factor_ref 0.2317
_reflns_number_gt 3152
_reflns_number_total 4637
_reflns_threshold_expression I>2\s(I)
_cod_data_source_file bt2192.cif
_cod_data_source_block II
_cod_original_sg_symbol_H-M 'P 21/c'
_cod_database_code 2210893
_cod_database_fobs_code 2210893

loop_
_symmetry_equiv_pos_as_xyz
'x, y, z'
'-x, y+1/2, -z+1/2'
'-x, -y, -z'
'x, -y-1/2, z-1/2'

loop_
_atom_site_type_symbol
_atom_site_label
_atom_site_fract_x
_atom_site_fract_y
_atom_site_fract_z
_atom_site_U_iso_or_equiv
_atom_site_adp_type
_atom_site_calc_flag
_atom_site_refinement_flags
_atom_site_occupancy
_atom_site_disorder_assembly
_atom_site_disorder_group
C C1A 0.3715(2) -0.0034(4) 0.3800(3) 0.0488(9) Uani d . 1 . .
C C2A 0.4054(2) -0.1132(4) 0.4400(3) 0.0466(8) Uani d . 1 . .
N N3A 0.4299(2) -0.0863(3) 0.5379(3) 0.0627(9) Uani d . 1 . .
O O4A 0.41084(18) 0.0421(3) 0.5436(2) 0.0685(8) Uani d . 1 . .
N N5A 0.3749(2) 0.0923(3) 0.4434(3) 0.0582(9) Uani d . 1 . .
O O6A 0.3545(2) 0.2052(3) 0.4356(3) 0.0814(10) Uani d . 1 . .
C C7A 0.33572(19) 0.0140(3) 0.2703(3) 0.0449(8) Uani d . 1 . .
C C8A 0.2865(2) -0.0838(4) 0.2101(3) 0.0467(8) Uani d . 1 . .
H H8A 0.2785 -0.1659 0.2490 0.056 Uiso d R 1 . .
C C9A 0.2533(2) -0.0688(4) 0.1074(3) 0.0578(10) Uani d . 1 . .
H H9A 0.2178 -0.1452 0.0638 0.069 Uiso d R 1 . .
C C10A 0.2703(3) 0.0433(5) 0.0664(3) 0.0673(12) Uani d . 1 . .
C C11A 0.3181(3) 0.1400(4) 0.1228(4) 0.0678(12) Uani d . 1 . .
H H11A 0.3348 0.2250 0.0879 0.081 Uiso d R 1 . .
C C12A 0.3510(2) 0.1256(4) 0.2262(3) 0.0570(10) Uani d . 1 . .
H H12A 0.3882 0.1987 0.2618 0.068 Uiso d R 1 . .
F F13A 0.23764(18) 0.0544(4) -0.0348(2) 0.1011(11) Uani d . 1 . .
C C14A 0.41664(19) -0.2435(4) 0.4064(3) 0.0455(8) Uani d . 1 . .
C C15A 0.4439(2) -0.2586(4) 0.3270(3) 0.0499(9) Uani d . 1 . .
H H15A 0.4580 -0.1795 0.2978 0.060 Uiso d R 1 . .
C C16A 0.4540(2) -0.3814(4) 0.2941(3) 0.0541(9) Uani d . 1 . .
H H16A 0.4743 -0.3916 0.2331 0.065 Uiso d R 1 . .
C C17A 0.4362(2) -0.4854(4) 0.3416(4) 0.0603(11) Uani d . 1 . .
C C18A 0.4093(2) -0.4745(4) 0.4194(3) 0.0596(11) Uani d . 1 . .
H H18A 0.3842 -0.5400 0.4500 0.072 Uiso d R 1 . .
F F19A 0.44707(18) -0.6060(2) 0.3106(3) 0.0900(10) Uani d . 1 . .
C C19A 0.3989(2) -0.3520(4) 0.4525(3) 0.0507(9) Uani d . 1 . .
H H19A 0.3812 -0.3527 0.5140 0.061 Uiso d R 1 . .
C C1B 0.02924(19) 0.1681(3) 0.1272(3) 0.0443(8) Uani d . 1 A .
C C2B 0.0377(2) 0.0502(3) 0.1811(3) 0.0453(8) Uani d . 1 A .
N N3B -0.0196(2) -0.0311(4) 0.1299(3) 0.0657(10) Uani d . 1 . .
O O4B -0.06769(18) 0.0318(3) 0.0429(3) 0.0781(10) Uani d . 1 A .
N N5B -0.0346(2) 0.1573(3) 0.0439(3) 0.0602(9) Uani d . 1 . .
O O6B -0.0733(3) 0.2175(4) -0.0265(3) 0.0606(16) Uani d P 0.608(8) A 1
O O6C -0.0421(5) -0.1317(8) 0.1277(7) 0.082(3) Uani d P 0.392(8) A 2
C C7B 0.07859(19) 0.2868(3) 0.1506(2) 0.0396(7) Uani d . 1 . .
C C8B 0.1613(2) 0.2795(3) 0.2040(3) 0.0437(8) Uani d . 1 A .
H H8B 0.1875 0.1955 0.2260 0.052 Uiso d R 1 . .
C C9B 0.2070(2) 0.3915(4) 0.2311(3) 0.0495(8) Uani d . 1 . .
H H9B 0.2670 0.3871 0.2821 0.059 Uiso d R 1 A .
C C10B 0.1691(2) 0.5089(4) 0.2053(3) 0.0510(9) Uani d . 1 A .
C C11B 0.0882(2) 0.5195(4) 0.1497(3) 0.0525(9) Uani d . 1 . .
H H11B 0.0529 0.6032 0.1218 0.063 Uiso d R 1 A .
C C12B 0.0425(2) 0.4076(3) 0.1227(3) 0.0456(8) Uani d . 1 A .
H H12B -0.0188 0.4191 0.0818 0.055 Uiso d R 1 . .
F F13B 0.21327(16) 0.6179(2) 0.2348(2) 0.0708(7) Uani d . 1 . .
C C14B 0.0965(2) 0.0107(3) 0.2788(3) 0.0446(8) Uani d . 1 . .
C C15B 0.1203(2) 0.0977(4) 0.3599(3) 0.0497(8) Uani d . 1 A .
H H15B 0.0896 0.1901 0.3487 0.060 Uiso d R 1 . .
C C16B 0.1739(2) 0.0580(4) 0.4523(3) 0.0573(10) Uani d . 1 . .
H H16B 0.2005 0.1043 0.5206 0.069 Uiso d R 1 A .
C C17B 0.2035(2) -0.0681(5) 0.4616(3) 0.0603(11) Uani d . 1 A .
C C18B 0.1812(2) -0.1553(4) 0.3844(3) 0.0588(10) Uani d . 1 . .
H H18B 0.2132 -0.2478 0.4000 0.071 Uiso d R 1 A .
F F19B 0.25720(16) -0.1048(3) 0.55232(19) 0.0808(8) Uani d . 1 . .
C C19B 0.1269(2) -0.1147(4) 0.2921(3) 0.0524(9) Uani d . 1 A .
H H19B 0.1086 -0.1737 0.2333 0.063 Uiso d R 1 . .

loop_
_atom_site_aniso_label
_atom_site_aniso_U_11
_atom_site_aniso_U_22
_atom_site_aniso_U_33
_atom_site_aniso_U_12
_atom_site_aniso_U_13
_atom_site_aniso_U_23
C1A 0.0439(18) 0.054(2) 0.056(2) -0.0159(15) 0.0273(16) -0.0213(17)
C2A 0.0426(18) 0.056(2) 0.0429(19) -0.0089(15) 0.0176(15) -0.0093(16)
N3A 0.064(2) 0.064(2) 0.066(2) -0.0069(16) 0.0308(17) -0.0164(17)
O4A 0.0753(19) 0.079(2) 0.0535(17) -0.0157(16) 0.0262(15) -0.0217(15)
N5A 0.063(2) 0.0474(18) 0.073(2) -0.0087(15) 0.0349(17) -0.0135(16)
O6A 0.102(3) 0.0564(19) 0.098(3) -0.0039(17) 0.050(2) -0.0155(17)
C7A 0.0409(17) 0.0401(17) 0.060(2) -0.0033(13) 0.0254(16) -0.0040(15)
C8A 0.0445(18) 0.0485(19) 0.048(2) -0.0033(15) 0.0181(15) -0.0047(15)
C9A 0.051(2) 0.072(3) 0.050(2) 0.0039(18) 0.0177(17) -0.0052(19)
C10A 0.054(2) 0.101(4) 0.052(2) 0.021(2) 0.0260(19) 0.021(2)
C11A 0.061(3) 0.062(3) 0.090(3) 0.008(2) 0.040(2) 0.021(2)
C12A 0.052(2) 0.050(2) 0.078(3) 0.0003(16) 0.033(2) 0.0063(19)
F13A 0.0823(19) 0.165(3) 0.0575(16) 0.021(2) 0.0274(14) 0.0316(18)
C14A 0.0334(16) 0.056(2) 0.0413(18) -0.0055(14) 0.0072(14) -0.0077(15)
C15A 0.0484(19) 0.055(2) 0.048(2) -0.0083(16) 0.0198(16) -0.0035(17)
C16A 0.048(2) 0.054(2) 0.061(2) -0.0078(16) 0.0202(17) -0.0134(18)
C17A 0.0432(19) 0.052(2) 0.080(3) -0.0052(16) 0.0150(19) -0.014(2)
C18A 0.044(2) 0.053(2) 0.075(3) -0.0058(16) 0.0133(19) 0.005(2)
F19A 0.0883(19) 0.0488(14) 0.135(3) -0.0082(13) 0.0431(19) -0.0220(15)
C19A 0.0414(18) 0.062(2) 0.044(2) -0.0050(16) 0.0098(15) 0.0060(17)
C1B 0.0373(16) 0.0495(19) 0.0452(19) -0.0020(14) 0.0140(14) -0.0081(15)
C2B 0.0447(18) 0.0456(19) 0.0455(19) -0.0068(14) 0.0159(15) -0.0132(15)
N3B 0.0544(19) 0.064(2) 0.071(2) -0.0117(17) 0.0138(17) -0.0156(18)
O4B 0.0551(17) 0.081(2) 0.077(2) -0.0126(15) -0.0011(15) -0.0321(18)
N5B 0.0508(18) 0.067(2) 0.050(2) 0.0024(16) 0.0034(15) -0.0133(17)
O6B 0.063(3) 0.056(3) 0.051(3) -0.002(2) 0.005(2) 0.005(2)
O6C 0.089(6) 0.061(5) 0.100(7) -0.052(4) 0.040(5) -0.020(4)
C7B 0.0426(17) 0.0430(17) 0.0341(16) 0.0019(13) 0.0151(13) -0.0022(13)
C8B 0.0420(17) 0.0434(18) 0.0449(19) 0.0001(14) 0.0148(14) 0.0052(15)
C9B 0.0461(19) 0.052(2) 0.048(2) -0.0032(16) 0.0152(16) 0.0018(16)
C10B 0.064(2) 0.0441(19) 0.049(2) -0.0114(16) 0.0252(18) -0.0078(16)
C11B 0.062(2) 0.0433(19) 0.054(2) 0.0072(16) 0.0232(18) 0.0011(16)
C12B 0.0459(18) 0.0489(19) 0.0420(18) 0.0066(15) 0.0161(15) -0.0012(15)
F13B 0.0781(16) 0.0487(13) 0.0861(18) -0.0190(11) 0.0303(14) -0.0120(12)
C14B 0.0451(18) 0.0458(18) 0.047(2) -0.0077(14) 0.0214(15) -0.0010(15)
C15B 0.057(2) 0.049(2) 0.046(2) -0.0111(16) 0.0221(16) -0.0034(16)
C16B 0.059(2) 0.062(2) 0.050(2) -0.0162(19) 0.0198(18) 0.0008(18)
C17B 0.050(2) 0.080(3) 0.051(2) -0.0037(19) 0.0187(18) 0.015(2)
C18B 0.060(2) 0.065(2) 0.058(2) 0.0072(19) 0.0285(19) 0.009(2)
F19B 0.0732(16) 0.105(2) 0.0568(15) 0.0048(15) 0.0149(13) 0.0200(14)
C19B 0.058(2) 0.051(2) 0.054(2) -0.0012(17) 0.0272(18) 0.0007(17)

loop_
_atom_type_symbol
_atom_type_description
_atom_type_scat_dispersion_real
_atom_type_scat_dispersion_imag
_atom_type_scat_source
C C 0.0181 0.0091 'International Tables Vol C Tables 4.2.6.8 and 6.1.1.4'
H H 0.0000 0.0000 'International Tables Vol C Tables 4.2.6.8 and 6.1.1.4'
F F 0.0727 0.0534 'International Tables Vol C Tables 4.2.6.8 and 6.1.1.4'
N N 0.0311 0.0180 'International Tables Vol C Tables 4.2.6.8 and 6.1.1.4'
O O 0.0492 0.0322 'International Tables Vol C Tables 4.2.6.8 and 6.1.1.4'

loop_
_geom_angle_atom_site_label_1
_geom_angle_atom_site_label_2
_geom_angle_atom_site_label_3
_geom_angle
N5A C1A C2A 106.0(3)
N5A C1A C7A 122.1(4)
C2A C1A C7A 131.8(3)
N3A C2A C1A 112.0(3)
N3A C2A C14A 120.2(3)
C1A C2A C14A 127.8(3)
C2A N3A O4A 105.6(3)
N3A O4A N5A 108.5(3)
O6A N5A C1A 135.5(4)
O6A N5A O4A 116.6(3)
C1A N5A O4A 107.9(3)
C12A C7A C8A 119.9(4)
C12A C7A C1A 120.3(3)
C8A C7A C1A 119.7(3)
C9A C8A C7A 120.1(4)
C9A C8A H8A 124.5
C7A C8A H8A 115.4
C10A C9A C8A 118.1(4)
C10A C9A H9A 123.3
C8A C9A H9A 118.5
F13A C10A C11A 120.1(5)
F13A C10A C9A 116.7(5)
C11A C10A C9A 123.2(4)
C10A C11A C12A 118.8(4)
C10A C11A H11A 121.8
C12A C11A H11A 119.3
C7A C12A C11A 119.9(4)
C7A C12A H12A 126.3
C11A C12A H12A 113.7
C19A C14A C15A 120.0(4)
C19A C14A C2A 120.1(3)
C15A C14A C2A 119.9(3)
C16A C15A C14A 120.3(4)
C16A C15A H15A 121.8
C14A C15A H15A 117.8
C17A C16A C15A 117.8(4)
C17A C16A H16A 122.6
C15A C16A H16A 119.5
F19A C17A C18A 118.4(4)
F19A C17A C16A 118.1(4)
C18A C17A C16A 123.6(4)
C17A C18A C19A 118.9(4)
C17A C18A H18A 130.4
C19A C18A H18A 109.4
C18A C19A C14A 119.4(4)
C18A C19A H19A 113.8
C14A C19A H19A 126.7
N5B C1B C2B 107.8(3)
N5B C1B C7B 121.5(3)
C2B C1B C7B 130.8(3)
N3B C2B C1B 109.6(3)
N3B C2B C14B 119.6(4)
C1B C2B C14B 130.8(3)
O6C N3B C2B 144.1(6)
O6C N3B O4B 108.2(6)
C2B N3B O4B 107.6(3)
N3B O4B N5B 107.3(3)
O6B N5B C1B 141.0(4)
O6B N5B O4B 111.2(3)
C1B N5B O4B 107.7(3)
C12B C7B C8B 119.4(3)
C12B C7B C1B 120.2(3)
C8B C7B C1B 120.3(3)
C9B C8B C7B 120.3(3)
C9B C8B H8B 119.0
C7B C8B H8B 120.6
C10B C9B C8B 118.7(3)
C10B C9B H9B 120.1
C8B C9B H9B 120.2
F13B C10B C9B 118.6(3)
F13B C10B C11B 119.0(3)
C9B C10B C11B 122.5(3)
C10B C11B C12B 118.8(3)
C10B C11B H11B 129.7
C12B C11B H11B 111.4
C11B C12B C7B 120.2(3)
C11B C12B H12B 116.9
C7B C12B H12B 122.9
C19B C14B C15B 119.7(3)
C19B C14B C2B 119.9(3)
C15B C14B C2B 120.4(3)
C16B C15B C14B 119.8(4)
C16B C15B H15B 122.6
C14B C15B H15B 117.1
C15B C16B C17B 118.3(4)
C15B C16B H16B 133.4
C17B C16B H16B 108.3
F19B C17B C18B 119.1(4)
F19B C17B C16B 117.6(4)
C18B C17B C16B 123.4(4)
C17B C18B C19B 117.8(4)
C17B C18B H18B 115.7
C19B C18B H18B 126.1
C14B C19B C18B 121.0(4)
C14B C19B H19B 117.6
C18B C19B H19B 121.4

loop_
_geom_bond_atom_site_label_1
_geom_bond_atom_site_label_2
_geom_bond_distance
C1A N5A 1.325(5)
C1A C2A 1.416(5)
C1A C7A 1.472(5)
C2A N3A 1.333(5)
C2A C14A 1.463(5)
N3A O4A 1.375(5)
O4A N5A 1.436(5)
N5A O6A 1.212(4)
C7A C12A 1.384(5)
C7A C8A 1.406(5)
C8A C9A 1.377(5)
C8A H8A 1.0502
C9A C10A 1.377(6)
C9A H9A 1.0589
C10A F13A 1.354(5)
C10A C11A 1.367(7)
C11A C12A 1.385(6)
C11A H11A 1.0996
C12A H12A 1.0106
C14A C19A 1.390(5)
C14A C15A 1.395(5)
C15A C16A 1.384(5)
C15A H15A 0.9881
C16A C17A 1.365(6)
C16A H16A 1.0623
C17A F19A 1.356(5)
C17A C18A 1.364(7)
C18A C19A 1.384(6)
C18A H18A 0.9934
C19A H19A 1.0361
C1B N5B 1.319(5)
C1B C2B 1.417(5)
C1B C7B 1.472(5)
C2B N3B 1.317(5)
C2B C14B 1.466(5)
N3B O6C 1.107(7)
N3B O4B 1.388(5)
O4B N5B 1.419(5)
N5B O6B 1.169(5)
C7B C12B 1.390(5)
C7B C8B 1.393(5)
C8B C9B 1.383(5)
C8B H8B 0.9790
C9B C10B 1.368(5)
C9B H9B 1.0535
C10B F13B 1.348(4)
C10B C11B 1.373(5)
C11B C12B 1.383(5)
C11B H11B 1.0567
C12B H12B 1.0416
C14B C19B 1.386(5)
C14B C15B 1.403(5)
C15B C16B 1.381(5)
C15B H15B 1.0808
C16B C17B 1.390(6)
C16B H16B 1.0331
C17B F19B 1.356(5)
C17B C18B 1.364(6)
C18B C19B 1.388(6)
C18B H18B 1.0911
C19B H19B 0.9915

loop_
_geom_torsion_atom_site_label_1
_geom_torsion_atom_site_label_2
_geom_torsion_atom_site_label_3
_geom_torsion_atom_site_label_4
_geom_torsion
N5A C1A C2A N3A -0.5(4)
C7A C1A C2A N3A -178.9(3)
N5A C1A C2A C14A -179.3(3)
C7A C1A C2A C14A 2.3(6)
C1A C2A N3A O4A 1.1(4)
C14A C2A N3A O4A 180.0(3)
C2A N3A O4A N5A -1.2(4)
C2A C1A N5A O6A -179.0(4)
C7A C1A N5A O6A -0.5(7)
C2A C1A N5A O4A -0.2(4)
C7A C1A N5A O4A 178.3(3)
N3A O4A N5A O6A 180.0(3)
N3A O4A N5A C1A 0.9(4)
N5A C1A C7A C12A 42.1(5)
C2A C1A C7A C12A -139.8(4)
N5A C1A C7A C8A -138.5(4)
C2A C1A C7A C8A 39.6(5)
C12A C7A C8A C9A 0.0(5)
C1A C7A C8A C9A -179.4(3)
C7A C8A C9A C10A 0.3(5)
C8A C9A C10A F13A 179.3(3)
C8A C9A C10A C11A -0.2(6)
F13A C10A C11A C12A -179.7(4)
C9A C10A C11A C12A -0.3(6)
C8A C7A C12A C11A -0.5(5)
C1A C7A C12A C11A 178.9(3)
C10A C11A C12A C7A 0.6(6)
N3A C2A C14A C19A 44.1(5)
C1A C2A C14A C19A -137.2(4)
N3A C2A C14A C15A -136.9(4)
C1A C2A C14A C15A 41.8(5)
C19A C14A C15A C16A -0.5(5)
C2A C14A C15A C16A -179.5(3)
C14A C15A C16A C17A 0.3(5)
C15A C16A C17A F19A -179.2(3)
C15A C16A C17A C18A -0.2(6)
F19A C17A C18A C19A 179.2(3)
C16A C17A C18A C19A 0.3(6)
C17A C18A C19A C14A -0.5(5)
C15A C14A C19A C18A 0.6(5)
C2A C14A C19A C18A 179.6(3)
N5B C1B C2B N3B 1.0(4)
C7B C1B C2B N3B -178.2(4)
N5B C1B C2B C14B -178.4(4)
C7B C1B C2B C14B 2.4(6)
C1B C2B N3B O6C 174.0(10)
C14B C2B N3B O6C -6.5(12)
C1B C2B N3B O4B -1.3(4)
C14B C2B N3B O4B 178.2(3)
O6C N3B O4B N5B -176.1(6)
C2B N3B O4B N5B 1.0(4)
C2B C1B N5B O6B 176.6(6)
C7B C1B N5B O6B -4.2(9)
C2B C1B N5B O4B -0.4(4)
C7B C1B N5B O4B 178.9(3)
N3B O4B N5B O6B -178.3(4)
N3B O4B N5B C1B -0.4(4)
N5B C1B C7B C12B 35.1(5)
C2B C1B C7B C12B -145.8(4)
N5B C1B C7B C8B -147.3(4)
C2B C1B C7B C8B 31.8(5)
C12B C7B C8B C9B 1.4(5)
C1B C7B C8B C9B -176.2(3)
C7B C8B C9B C10B 0.7(5)
C8B C9B C10B F13B 177.7(3)
C8B C9B C10B C11B -3.1(6)
F13B C10B C11B C12B -177.7(3)
C9B C10B C11B C12B 3.1(6)
C10B C11B C12B C7B -0.8(6)
C8B C7B C12B C11B -1.3(5)
C1B C7B C12B C11B 176.3(3)
N3B C2B C14B C19B 40.0(5)
C1B C2B C14B C19B -140.7(4)
N3B C2B C14B C15B -137.8(4)
C1B C2B C14B C15B 41.5(5)
C19B C14B C15B C16B 0.2(5)
C2B C14B C15B C16B 178.0(3)
C14B C15B C16B C17B 0.7(5)
C15B C16B C17B F19B 178.7(3)
C15B C16B C17B C18B -1.2(6)
F19B C17B C18B C19B -179.3(3)
C16B C17B C18B C19B 0.7(6)
C15B C14B C19B C18B -0.7(5)
C2B C14B C19B C18B -178.5(3)
C17B C18B C19B C14B 0.3(6)
